data_2217309
loop_
_publ_author_name
'Chotika Laksana'
'Pumsak Ruanwas'
'Suchada Chantrapromma'
'Hoong-Kun Fun'

_publ_section_title
;
 2-[(<i>E</i>)-2-(4-Ethoxyphenyl)ethenyl]-1-methylpyridinium iodide
 monohydrate
;
_journal_coeditor_code SJ2440
_journal_issue 1
_journal_name_full 'Acta Crystallographica Section E'
_journal_page_first o145
_journal_page_last o146
_journal_paper_doi 10.1107/S1600536807061375
_journal_volume 64
_journal_year 2008
_chemical_formula_iupac 'C16 H18 N O + , I - , H2 O'
_chemical_formula_moiety 'C16 H18 N O + , I - , H2 O'
_chemical_formula_sum 'C16 H20 I N O2'
_chemical_formula_weight 385.23
_chemical_melting_point 482.0(10)
_chemical_name_systematic
;2-[(<i>E</i>)-2-(4-Ethoxyphenyl)ethenyl]-1-methylpyridinium iodide
 monohydrate
;
_space_group_IT_number 2
_symmetry_cell_setting triclinic
_symmetry_space_group_name_Hall '-P 1'
_symmetry_space_group_name_H-M 'P -1'
_atom_sites_solution_hydrogens geom
_atom_sites_solution_primary direct
_atom_sites_solution_secondary difmap
_audit_creation_method SHELXL97
_cell_angle_alpha 100.829(2)
_cell_angle_beta 97.399(2)
_cell_angle_gamma 92.892(2)
_cell_formula_units_Z 2
_cell_length_a 6.9261(4)
_cell_length_b 10.1857(6)
_cell_length_c 11.6303(6)
_cell_measurement_reflns_used 4635
_cell_measurement_temperature 100.00(10)
_cell_measurement_theta_max 30.00
_cell_measurement_theta_min 1.80
_cell_volume 796.81(8)
_computing_cell_refinement 'SAINT (Bruker, 2005)'
_computing_data_collection 'APEX2 (Bruker, 2005)'
_computing_data_reduction 'SAINT (Bruker, 2005)'
_computing_molecular_graphics 'SHELXTL (Sheldrick, 1997)'
_computing_publication_material
;
SHELXTL (Sheldrick, 1997) and PLATON (Spek, 2003)
;
_computing_structure_refinement 'SHELXTL (Sheldrick, 1997)'
_computing_structure_solution 'SHELXTL (Sheldrick, 1997)'
_diffrn_ambient_temperature 100.00(10)
_diffrn_detector_area_resol_mean 8.33
_diffrn_measured_fraction_theta_full 0.997
_diffrn_measured_fraction_theta_max 0.997
_diffrn_measurement_device_type 'Bruker APEXII CCD area-detector'
_diffrn_measurement_method \w
_diffrn_radiation_monochromator graphite
_diffrn_radiation_source 'fine-focus sealed tube'
_diffrn_radiation_type MoK\a
_diffrn_radiation_wavelength 0.71073
_diffrn_reflns_av_R_equivalents 0.0275
_diffrn_reflns_av_sigmaI/netI 0.0244
_diffrn_reflns_limit_h_max 9
_diffrn_reflns_limit_h_min -9
_diffrn_reflns_limit_k_max 14
_diffrn_reflns_limit_k_min -14
_diffrn_reflns_limit_l_max 16
_diffrn_reflns_limit_l_min -16
_diffrn_reflns_number 18790
_diffrn_reflns_theta_full 30.00
_diffrn_reflns_theta_max 30.00
_diffrn_reflns_theta_min 1.80
_diffrn_standards_number 0
_exptl_absorpt_coefficient_mu 2.011
_exptl_absorpt_correction_T_max 0.7973
_exptl_absorpt_correction_T_min 0.5281
_exptl_absorpt_correction_type multi-scan
_exptl_absorpt_process_details '(SADABS; Bruker, 2005)'
_exptl_crystal_colour yellow
_exptl_crystal_density_diffrn 1.606
_exptl_crystal_density_method 'not measured'
_exptl_crystal_description block
_exptl_crystal_F_000 384
_exptl_crystal_size_max 0.36
_exptl_crystal_size_mid 0.15
_exptl_crystal_size_min 0.12
_refine_diff_density_max 2.164
_refine_diff_density_min -0.831
_refine_ls_extinction_method none
_refine_ls_goodness_of_fit_ref 1.139
_refine_ls_hydrogen_treatment constr
_refine_ls_matrix_type full
_refine_ls_number_parameters 184
_refine_ls_number_reflns 4635
_refine_ls_number_restraints 0
_refine_ls_restrained_S_all 1.139
_refine_ls_R_factor_all 0.0429
_refine_ls_R_factor_gt 0.0399
_refine_ls_shift/su_max <0.001
_refine_ls_shift/su_mean <0.001
_refine_ls_structure_factor_coef Fsqd
_refine_ls_weighting_details 'calc w = 1/[\s^2^(Fo^2^)+(0.0521P)^2^+1.6362P] where P=(Fo^2^+2Fc^2^)/3'
_refine_ls_weighting_scheme calc
_refine_ls_wR_factor_gt 0.1030
_refine_ls_wR_factor_ref 0.1049
_reflns_number_gt 4333
_reflns_number_total 4635
_reflns_threshold_expression I>2\s(I)
_cod_data_source_file sj2440.cif
_cod_data_source_block I
_cod_depositor_comments
;
The following automatic conversions were performed:

'_chemical_melting_point' value '481-483' was changed to '482.0(10)'
- the average value was taken and precision was estimated.

Automatic conversion script
Id: cif_fix_values 1646 2011-03-28 12:23:43Z adriana 

The following automatic conversions were performed:

'_chemical_melting_point' value '481-483' was changed to '482.0(10)'
- the average value was taken and precision was estimated.

Automatic conversion script
Id: cif_fix_values 1715 2011-07-08 13:25:40Z adriana 
;
_cod_database_code 2217309
_cod_database_fobs_code 2217309

loop_
_symmetry_equiv_pos_as_xyz
'x, y, z'
'-x, -y, -z'

loop_
_atom_site_type_symbol
_atom_site_label
_atom_site_fract_x
_atom_site_fract_y
_atom_site_fract_z
_atom_site_U_iso_or_equiv
_atom_site_adp_type
_atom_site_calc_flag
_atom_site_refinement_flags
_atom_site_occupancy
_atom_site_disorder_assembly
_atom_site_disorder_group
I I1 0.46635(3) 0.14640(2) 0.24655(2) 0.02735(8) Uani d . 1 . .
O O1 0.1292(4) 0.6828(2) 0.0835(2) 0.0265(5) Uani d . 1 . .
N N1 0.3219(4) 0.2513(3) 0.6774(2) 0.0246(5) Uani d . 1 . .
C C1 0.3453(5) 0.2172(4) 0.7851(3) 0.0283(7) Uani d . 1 . .
H H1A 0.3605 0.1281 0.7900 0.034 Uiso calc R 1 . .
C C2 0.3471(5) 0.3101(4) 0.8871(3) 0.0287(7) Uani d . 1 . .
H H2A 0.3621 0.2850 0.9604 0.034 Uiso calc R 1 . .
C C3 0.3261(5) 0.4426(4) 0.8781(3) 0.0293(7) Uani d . 1 . .
H H3A 0.3244 0.5075 0.9458 0.035 Uiso calc R 1 . .
C C4 0.3077(5) 0.4781(3) 0.7687(3) 0.0270(6) Uani d . 1 . .
H H4A 0.2993 0.5677 0.7632 0.032 Uiso calc R 1 . .
C C5 0.3015(5) 0.3798(3) 0.6650(3) 0.0238(6) Uani d . 1 . .
C C6 0.2736(5) 0.4093(3) 0.5481(3) 0.0258(6) Uani d . 1 . .
H H6A 0.2734 0.3395 0.4837 0.031 Uiso calc R 1 . .
C C7 0.2478(5) 0.5331(3) 0.5277(3) 0.0261(6) Uani d . 1 . .
H H7A 0.2481 0.6010 0.5935 0.031 Uiso calc R 1 . .
C C8 0.2192(5) 0.5716(3) 0.4114(3) 0.0240(6) Uani d . 1 . .
C C9 0.2019(5) 0.7071(3) 0.4050(3) 0.0268(6) Uani d . 1 . .
H H9A 0.2116 0.7703 0.4749 0.032 Uiso calc R 1 . .
C C10 0.1712(5) 0.7494(3) 0.2986(3) 0.0269(6) Uani d . 1 . .
H H10A 0.1592 0.8396 0.2969 0.032 Uiso calc R 1 . .
C C11 0.1585(5) 0.6551(3) 0.1938(3) 0.0222(6) Uani d . 1 . .
C C12 0.1731(5) 0.5193(3) 0.1975(3) 0.0243(6) Uani d . 1 . .
H H12A 0.1616 0.4560 0.1275 0.029 Uiso calc R 1 . .
C C13 0.2042(5) 0.4792(3) 0.3044(3) 0.0246(6) Uani d . 1 . .
H H13A 0.2156 0.3889 0.3057 0.029 Uiso calc R 1 . .
C C14 0.1273(5) 0.8225(3) 0.0753(3) 0.0269(6) Uani d . 1 . .
H H14A 0.2506 0.8705 0.1130 0.032 Uiso calc R 1 . .
H H14B 0.0233 0.8631 0.1145 0.032 Uiso calc R 1 . .
C C15 0.0951(6) 0.8291(4) -0.0538(3) 0.0322(7) Uani d . 1 . .
H H15A 0.1122 0.9207 -0.0624 0.048 Uiso calc R 1 . .
H H15B -0.0351 0.7933 -0.0875 0.048 Uiso calc R 1 . .
H H15C 0.1875 0.7775 -0.0939 0.048 Uiso calc R 1 . .
C C16 0.3131(6) 0.1419(3) 0.5723(3) 0.0306(7) Uani d . 1 . .
H H16A 0.4084 0.1630 0.5241 0.046 Uiso calc R 1 . .
H H16B 0.1852 0.1326 0.5273 0.046 Uiso calc R 1 . .
H H16D 0.3401 0.0594 0.5975 0.046 Uiso calc R 1 . .
O O1W 0.9790(4) 0.0827(4) 0.3301(3) 0.0424(7) Uani d . 1 A 1
H H1W1 0.8765 0.1147 0.3016 0.064 Uiso d R 1 A 1
H H2W1 1.0745 0.1130 0.3010 0.064 Uiso d R 1 A 1

loop_
_atom_site_aniso_label
_atom_site_aniso_U_11
_atom_site_aniso_U_22
_atom_site_aniso_U_33
_atom_site_aniso_U_12
_atom_site_aniso_U_13
_atom_site_aniso_U_23
I1 0.02420(12) 0.01775(11) 0.03903(14) 0.00238(7) 0.00703(8) 0.00088(8)
O1 0.0389(13) 0.0160(10) 0.0252(11) -0.0005(9) 0.0091(9) 0.0027(8)
N1 0.0246(13) 0.0208(12) 0.0261(13) 0.0056(10) 0.0014(10) -0.0005(10)
C1 0.0253(15) 0.0303(17) 0.0294(16) 0.0034(13) 0.0053(12) 0.0052(13)
C2 0.0282(16) 0.0319(17) 0.0259(15) 0.0016(13) 0.0069(12) 0.0037(13)
C3 0.0275(16) 0.0299(17) 0.0289(16) -0.0004(13) 0.0080(13) -0.0005(13)
C4 0.0228(15) 0.0164(13) 0.0381(17) 0.0012(11) 0.0019(12) -0.0019(12)
C5 0.0202(13) 0.0215(14) 0.0286(15) 0.0041(11) 0.0014(11) 0.0025(12)
C6 0.0291(16) 0.0233(15) 0.0249(14) 0.0042(12) 0.0036(12) 0.0042(12)
C7 0.0277(15) 0.0236(15) 0.0266(15) -0.0001(12) 0.0021(12) 0.0054(12)
C8 0.0223(14) 0.0207(14) 0.0268(15) 0.0037(11) -0.0014(11) 0.0015(11)
C9 0.0326(17) 0.0175(14) 0.0267(15) 0.0008(12) 0.0012(12) -0.0027(11)
C10 0.0360(17) 0.0137(13) 0.0294(15) -0.0009(12) 0.0062(13) 0.0002(11)
C11 0.0234(14) 0.0175(13) 0.0261(14) 0.0002(11) 0.0075(11) 0.0028(11)
C12 0.0280(15) 0.0161(13) 0.0274(14) 0.0022(11) 0.0092(12) -0.0030(11)
C13 0.0245(15) 0.0172(13) 0.0311(15) 0.0053(11) 0.0030(12) 0.0021(11)
C14 0.0357(17) 0.0156(13) 0.0297(15) 0.0001(12) 0.0073(13) 0.0037(11)
C15 0.048(2) 0.0227(16) 0.0302(16) 0.0060(14) 0.0148(15) 0.0080(13)
C16 0.042(2) 0.0209(15) 0.0265(15) 0.0068(14) 0.0019(14) -0.0004(12)
O1W 0.0321(14) 0.060(2) 0.0382(15) 0.0036(13) 0.0045(11) 0.0178(14)

loop_
_atom_type_symbol
_atom_type_description
_atom_type_scat_dispersion_real
_atom_type_scat_dispersion_imag
_atom_type_scat_source
C C 0.0033 0.0016 'International Tables Vol C Tables 4.2.6.8 and 6.1.1.4'
H H 0.0000 0.0000 'International Tables Vol C Tables 4.2.6.8 and 6.1.1.4'
N N 0.0061 0.0033 'International Tables Vol C Tables 4.2.6.8 and 6.1.1.4'
O O 0.0106 0.0060 'International Tables Vol C Tables 4.2.6.8 and 6.1.1.4'
I I -0.4742 1.8119 'International Tables Vol C Tables 4.2.6.8 and 6.1.1.4'

loop_
_geom_angle_atom_site_label_1
_geom_angle_atom_site_label_2
_geom_angle_atom_site_label_3
_geom_angle
C11 O1 C14 116.9(3)
C1 N1 C5 121.6(3)
C1 N1 C16 117.5(3)
C5 N1 C16 120.8(3)
N1 C1 C2 121.9(3)
N1 C1 H1A 119.1
C2 C1 H1A 119.1
C1 C2 C3 118.2(3)
C1 C2 H2A 120.9
C3 C2 H2A 120.9
C4 C3 C2 119.9(3)
C4 C3 H3A 120.0
C2 C3 H3A 120.0
C3 C4 C5 120.5(3)
C3 C4 H4A 119.7
C5 C4 H4A 119.7
N1 C5 C4 117.7(3)
N1 C5 C6 119.0(3)
C4 C5 C6 123.3(3)
C7 C6 C5 122.9(3)
C7 C6 H6A 118.5
C5 C6 H6A 118.5
C6 C7 C8 126.3(3)
C6 C7 H7A 116.9
C8 C7 H7A 116.9
C13 C8 C9 117.3(3)
C13 C8 C7 123.3(3)
C9 C8 C7 119.4(3)
C10 C9 C8 122.3(3)
C10 C9 H9A 118.9
C8 C9 H9A 118.9
C9 C10 C11 119.0(3)
C9 C10 H10A 120.5
C11 C10 H10A 120.5
O1 C11 C10 125.1(3)
O1 C11 C12 114.9(3)
C10 C11 C12 120.0(3)
C13 C12 C11 120.1(3)
C13 C12 H12A 119.9
C11 C12 H12A 119.9
C12 C13 C8 121.4(3)
C12 C13 H13A 119.3
C8 C13 H13A 119.3
O1 C14 C15 107.6(3)
O1 C14 H14A 110.2
C15 C14 H14A 110.2
O1 C14 H14B 110.2
C15 C14 H14B 110.2
H14A C14 H14B 108.5
C14 C15 H15A 109.5
C14 C15 H15B 109.5
H15A C15 H15B 109.5
C14 C15 H15C 109.5
H15A C15 H15C 109.5
H15B C15 H15C 109.5
N1 C16 H16A 109.5
N1 C16 H16B 109.5
H16A C16 H16B 109.5
N1 C16 H16D 109.5
H16A C16 H16D 109.5
H16B C16 H16D 109.5
H1W1 O1W H2W1 107.7

loop_
_geom_bond_atom_site_label_1
_geom_bond_atom_site_label_2
_geom_bond_distance
O1 C11 1.357(4)
O1 C14 1.445(4)
N1 C1 1.353(4)
N1 C5 1.357(4)
N1 C16 1.483(4)
C1 C2 1.370(5)
C1 H1A 0.9300
C2 C3 1.387(5)
C2 H2A 0.9300
C3 C4 1.380(5)
C3 H3A 0.9300
C4 C5 1.410(5)
C4 H4A 0.9300
C5 C6 1.438(5)
C6 C7 1.342(5)
C6 H6A 0.9300
C7 C8 1.470(5)
C7 H7A 0.9300
C8 C13 1.401(5)
C8 C9 1.406(4)
C9 C10 1.381(5)
C9 H9A 0.9300
C10 C11 1.393(4)
C10 H10A 0.9300
C11 C12 1.400(4)
C12 C13 1.374(5)
C12 H12A 0.9300
C13 H13A 0.9300
C14 C15 1.504(5)
C14 H14A 0.9700
C14 H14B 0.9700
C15 H15A 0.9600
C15 H15B 0.9600
C15 H15C 0.9600
C16 H16A 0.9600
C16 H16B 0.9600
C16 H16D 0.9600
O1W H1W1 0.8501
O1W H2W1 0.8500

loop_
_geom_hbond_atom_site_label_D
_geom_hbond_atom_site_label_H
_geom_hbond_atom_site_label_A
_geom_hbond_site_symmetry_A
_geom_hbond_distance_DH
_geom_hbond_distance_HA
_geom_hbond_distance_DA
_geom_hbond_angle_DHA
_geom_hbond_publ_flag
O1W H1W1 I1 1_555 0.85 2.8785 3.681(3) 158 y
O1W H2W1 I1 1_655 0.85 2.8832 3.690(3) 159 y
C16 H16B O1W 1_455 0.96 2.4906 3.346(5) 148 y

loop_
_geom_torsion_atom_site_label_1
_geom_torsion_atom_site_label_2
_geom_torsion_atom_site_label_3
_geom_torsion_atom_site_label_4
_geom_torsion
C5 N1 C1 C2 0.8(5)
C16 N1 C1 C2 -177.3(3)
N1 C1 C2 C3 -0.6(5)
C1 C2 C3 C4 -1.2(5)
C2 C3 C4 C5 2.8(5)
C1 N1 C5 C4 0.8(5)
C16 N1 C5 C4 178.8(3)
C1 N1 C5 C6 -178.9(3)
C16 N1 C5 C6 -0.8(5)
C3 C4 C5 N1 -2.5(5)
C3 C4 C5 C6 177.1(3)
N1 C5 C6 C7 178.5(3)
C4 C5 C6 C7 -1.1(5)
C5 C6 C7 C8 179.8(3)
C6 C7 C8 C13 3.8(6)
C6 C7 C8 C9 -177.4(4)
C13 C8 C9 C10 0.1(5)
C7 C8 C9 C10 -178.8(3)
C8 C9 C10 C11 -0.6(5)
C14 O1 C11 C10 5.3(5)
C14 O1 C11 C12 -175.7(3)
C9 C10 C11 O1 -179.8(3)
C9 C10 C11 C12 1.2(5)
O1 C11 C12 C13 179.5(3)
C10 C11 C12 C13 -1.5(5)
C11 C12 C13 C8 1.0(5)
C9 C8 C13 C12 -0.3(5)
C7 C8 C13 C12 178.5(3)
C11 O1 C14 C15 179.4(3)

loop_
_cod_related_entry_id
_cod_related_entry_database
_cod_related_entry_code
1 ChemSpider 30655425
